data_1565110
loop_
_publ_author_name
'Huang, Zhong-Hui'
'Liang, Xiao'
'Li, Chan-Juan'
'Gu, Qiong'
'Ma, Xuan'
'Qi, Shu-Hua'

_publ_section_title
;
 Talaromynoids A-I, Highly Oxygenated Meroterpenoids from the
 Marine-Derived Fungus <i>Talaromyces purpureogenus</i> SCSIO 41517 and
 Their Lipid Accumulation Inhibitory Activities.
;
_journal_issue 10
_journal_name_full 'Journal of natural products'
_journal_page_first 2727
_journal_page_last 2737
_journal_paper_doi 10.1021/acs.jnatprod.1c00681
_journal_volume 84
_journal_year 2021
_chemical_absolute_configuration ad
_chemical_formula_moiety 'C26 H32 O11'
_chemical_formula_sum 'C26 H32 O11'
_chemical_formula_weight 520.51
_space_group_crystal_system orthorhombic
_space_group_IT_number 19
_space_group_name_Hall 'P 2ac 2ab'
_space_group_name_H-M_alt 'P 21 21 21'
_atom_sites_solution_hydrogens geom
_atom_sites_solution_primary dual
_audit_creation_date 2021-06-07
_audit_creation_method
;
Olex2 1.3
(compiled 2020.11.12 svn.r5f609507 for OlexSys, GUI svn.r6272)
;
_cell_angle_alpha 90
_cell_angle_beta 90
_cell_angle_gamma 90
_cell_formula_units_Z 4
_cell_length_a 10.4368(8)
_cell_length_b 15.0153(13)
_cell_length_c 15.8342(11)
_cell_measurement_reflns_used 1954
_cell_measurement_temperature 99.99(10)
_cell_measurement_theta_max 71.3620
_cell_measurement_theta_min 4.0760
_cell_volume 2481.4(3)
_computing_cell_refinement 'CrysAlisPro 1.171.39.33c (Rigaku OD, 2017)'
_computing_data_collection 'CrysAlisPro 1.171.39.33c (Rigaku OD, 2017)'
_computing_data_reduction 'CrysAlisPro 1.171.39.33c (Rigaku OD, 2017)'
_computing_molecular_graphics 'Olex2 1.3 (Dolomanov et al., 2009)'
_computing_publication_material 'Olex2 1.3 (Dolomanov et al., 2009)'
_computing_structure_refinement 'SHELXL 2014/7 (Sheldrick, 2015)'
_computing_structure_solution 'SHELXT 2014/5 (Sheldrick, 2014)'
_diffrn_ambient_environment N~2~
_diffrn_ambient_temperature 99.99(10)
_diffrn_detector 'CCD plate'
_diffrn_measured_fraction_theta_full 0.994
_diffrn_measured_fraction_theta_max 0.960
_diffrn_measurement_details
;
List of Runs (angles in degrees, time in seconds):

  # Type    Start    End  Width  t~exp~   \w     \q     \k     \f   Frames
--------------------------------------------------------------------------
  1  \w    -32.00  27.00   0.50    3.00    --    0.00 -82.00-180.00  118
  2  \w     -1.00  75.00   0.50    3.00    --    0.00  38.00  30.00  152
  3  \w     38.00 112.00   0.50   20.00    --   95.80 -30.00  30.00  148
  4  \w     83.00 119.00   0.50   20.00    --   95.80 -61.00 -90.00   72
  5  \w     10.00  62.00   0.50   20.00    --   95.80 -30.00   0.00  104
  6  \w     84.00 172.00   0.50   20.00    --   95.80  77.00   0.00  176
  7  \w     91.00 185.00   0.50   20.00    --   95.80  82.00 120.00  188
  8  \w      8.00  64.00   0.50   20.00    --   95.80 -15.00 150.00  112
;
_diffrn_measurement_device 'four-circle diffractometer'
_diffrn_measurement_device_type 'XtaLAB AFC12 (RINC): Kappa single'
_diffrn_measurement_method '\w scans'
_diffrn_orient_matrix_type 'CrysAlisPro convention (1999,Acta A55,543-557)'
_diffrn_orient_matrix_UB_11 -0.0735172000
_diffrn_orient_matrix_UB_12 -0.0692514000
_diffrn_orient_matrix_UB_13 0.0529788000
_diffrn_orient_matrix_UB_21 0.0123342000
_diffrn_orient_matrix_UB_22 0.0601894000
_diffrn_orient_matrix_UB_23 0.0783034000
_diffrn_orient_matrix_UB_31 -0.1273949000
_diffrn_orient_matrix_UB_32 0.0459181000
_diffrn_orient_matrix_UB_33 -0.0230456000
_diffrn_radiation_monochromator mirror
_diffrn_radiation_probe x-ray
_diffrn_radiation_type 'Cu K\a'
_diffrn_radiation_wavelength 1.54184
_diffrn_reflns_av_R_equivalents 0.0488
_diffrn_reflns_av_unetI/netI 0.0744
_diffrn_reflns_Laue_measured_fraction_full 0.994
_diffrn_reflns_Laue_measured_fraction_max 0.960
_diffrn_reflns_limit_h_max 12
_diffrn_reflns_limit_h_min -12
_diffrn_reflns_limit_k_max 18
_diffrn_reflns_limit_k_min -18
_diffrn_reflns_limit_l_max 18
_diffrn_reflns_limit_l_min -19
_diffrn_reflns_number 8371
_diffrn_reflns_point_group_measured_fraction_full 0.904
_diffrn_reflns_point_group_measured_fraction_max 0.854
_diffrn_reflns_theta_full 67.684
_diffrn_reflns_theta_max 74.516
_diffrn_reflns_theta_min 4.057
_diffrn_source 'Rotating-anode X-ray tube'
_diffrn_source_type 'Rigaku (Cu) X-ray Source'
_exptl_absorpt_coefficient_mu 0.919
_exptl_absorpt_correction_T_max 1.00000
_exptl_absorpt_correction_T_min 0.85091
_exptl_absorpt_correction_type multi-scan
_exptl_absorpt_process_details
;
CrysAlisPro 1.171.39.33c (Rigaku Oxford Diffraction, 2017)
Empirical absorption correction using spherical harmonics,
 implemented in SCALE3 ABSPACK scaling algorithm.
;
_exptl_crystal_colour 'clear light colourless'
_exptl_crystal_colour_lustre clear
_exptl_crystal_colour_modifier light
_exptl_crystal_colour_primary colourless
_exptl_crystal_density_diffrn 1.393
_exptl_crystal_description block
_exptl_crystal_F_000 1104
_exptl_crystal_size_max 0.11
_exptl_crystal_size_mid 0.1
_exptl_crystal_size_min 0.08
_refine_diff_density_max 0.331
_refine_diff_density_min -0.270
_refine_diff_density_rms 0.055
_refine_ls_abs_structure_details
;
 Flack x determined using 916 quotients [(I+)-(I-)]/[(I+)+(I-)]
 (Parsons, Flack and Wagner, Acta Cryst. B69 (2013) 249-259).
;
_refine_ls_abs_structure_Flack 0.7(3)
_refine_ls_extinction_method none
_refine_ls_goodness_of_fit_ref 1.041
_refine_ls_hydrogen_treatment constr
_refine_ls_matrix_type full
_refine_ls_number_parameters 344
_refine_ls_number_reflns 4332
_refine_ls_number_restraints 0
_refine_ls_restrained_S_all 1.041
_refine_ls_R_factor_all 0.0843
_refine_ls_R_factor_gt 0.0574
_refine_ls_shift/su_max 0.001
_refine_ls_shift/su_mean 0.000
_refine_ls_structure_factor_coef Fsqd
_refine_ls_weighting_details 'w=1/[\s^2^(Fo^2^)+(0.0675P)^2^+0.4956P] where P=(Fo^2^+2Fc^2^)/3'
_refine_ls_weighting_scheme calc
_refine_ls_wR_factor_gt 0.1314
_refine_ls_wR_factor_ref 0.1458
_reflns_Friedel_coverage 0.575
_reflns_Friedel_fraction_full 0.785
_reflns_Friedel_fraction_max 0.716
_reflns_number_gt 3111
_reflns_number_total 4332
_reflns_threshold_expression 'I > 2\s(I)'
_cod_data_source_file np1c00681_si_005.cif
_cod_data_source_block liangxiao_lx-t-32_collect
_cod_database_code 1565110
_shelx_shelxl_version_number 2014/7
_chemical_oxdiff_formula 'C104 H128 O44 '
_shelx_space_group_comment
;
The symmetry employed for this shelxl refinement is uniquely defined
by the following loop, which should always be used as a source of
symmetry information in preference to the above space-group names.
They are only intended as comments.
;
_shelx_estimated_absorpt_t_max 0.930
_shelx_estimated_absorpt_t_min 0.906
_reflns_odcompleteness_completeness 99.41
_reflns_odcompleteness_iscentric 1
_reflns_odcompleteness_theta 66.97
_olex2_refinement_description
;
1. Fixed Uiso
 At 1.2 times of:
  All C(H) groups, All C(H,H) groups
 At 1.5 times of:
  All C(H,H,H) groups, All O(H) groups
2.a Ternary CH refined with riding coordinates:
 C5(H5), C9(H9), C13(H13), C23(H23)
2.b Secondary CH2 refined with riding coordinates:
 C6(H6A,H6B)
2.c Aromatic/amide H refined with riding coordinates:
 C2(H2), C14(H14)
2.d Idealised Me refined as rotating group:
 C17(H17A,H17B,H17C), C18(H18A,H18B,H18C), C19(H19A,H19B,H19C), C21(H21A,H21B,
 H21C), C24(H24A,H24B,H24C), C25(H25A,H25B,H25C), C26(H26A,H26B,H26C)
2.e Idealised tetrahedral OH refined as rotating group:
 O3(H3), O7(H7), O10(H10)
;
_olex2_submission_special_instructions 'No special instructions were received'
_oxdiff_exptl_absorpt_empirical_details
;
Empirical correction (ABSPACK) includes:
- Absorption correction using spherical harmonics
- Frame scaling
;
_oxdiff_exptl_absorpt_empirical_full_max 1.259
_oxdiff_exptl_absorpt_empirical_full_min 0.667

loop_
_space_group_symop_operation_xyz
'x, y, z'
'-x+1/2, -y, z+1/2'
'-x, y+1/2, -z+1/2'
'x+1/2, -y+1/2, -z'

loop_
_atom_site_label
_atom_site_type_symbol
_atom_site_fract_x
_atom_site_fract_y
_atom_site_fract_z
_atom_site_U_iso_or_equiv
_atom_site_adp_type
_atom_site_occupancy
_atom_site_site_symmetry_order
_atom_site_calc_flag
_atom_site_refinement_flags_posn
_atom_site_refinement_flags_adp
_atom_site_refinement_flags_occupancy
_atom_site_disorder_assembly
_atom_site_disorder_group
O1 O 0.0368(3) 0.7325(3) 0.3048(2) 0.0390(9) Uani 1 1 d . . . . .
O2 O 0.1385(4) 0.8064(3) 0.2059(2) 0.0441(10) Uani 1 1 d . . . . .
O3 O 0.2805(3) 0.5077(3) 0.13794(19) 0.0364(9) Uani 1 1 d . . . . .
H3 H 0.2270 0.5055 0.1001 0.055 Uiso 1 1 calc R U . . .
O4 O 0.5998(4) 0.4029(3) 0.1139(2) 0.0524(11) Uani 1 1 d . . . . .
O5 O 0.6535(4) 0.4644(3) 0.2363(2) 0.0401(9) Uani 1 1 d . . . . .
O6 O 0.5932(3) 0.5262(2) 0.3591(2) 0.0363(9) Uani 1 1 d . . . . .
O7 O 0.6299(4) 0.2995(3) 0.3791(2) 0.0383(9) Uani 1 1 d . . . . .
H7 H 0.7050 0.3040 0.3644 0.057 Uiso 1 1 calc R U . . .
O8 O 0.3859(4) 0.2299(2) 0.3791(2) 0.0401(9) Uani 1 1 d . . . . .
O9 O 0.3998(4) 0.2737(3) 0.5127(2) 0.0446(10) Uani 1 1 d . . . . .
O10 O 0.5208(4) 0.4158(3) 0.5505(2) 0.0376(9) Uani 1 1 d . . . . .
H10 H 0.4806 0.3700 0.5604 0.056 Uiso 1 1 calc R U . . .
O11 O 0.3652(3) 0.4999(3) 0.48888(19) 0.0351(8) Uani 1 1 d . . . . .
C1 C 0.1141(5) 0.7338(4) 0.2378(3) 0.0373(12) Uani 1 1 d . . . . .
C2 C 0.1673(5) 0.6504(4) 0.2073(3) 0.0338(12) Uani 1 1 d . . . . .
H2 H 0.1971 0.6476 0.1520 0.041 Uiso 1 1 calc R U . . .
C3 C 0.1754(5) 0.5768(4) 0.2559(3) 0.0326(12) Uani 1 1 d . . . . .
C4 C 0.2205(5) 0.4885(4) 0.2170(3) 0.0329(12) Uani 1 1 d . . . . .
C5 C 0.3312(5) 0.4411(4) 0.2669(3) 0.0336(12) Uani 1 1 d . . . . .
H5 H 0.4049 0.4811 0.2617 0.040 Uiso 1 1 calc R U . . .
C6 C 0.3728(5) 0.3557(4) 0.2246(3) 0.0360(12) Uani 1 1 d . . . . .
H6A H 0.3609 0.3607 0.1640 0.043 Uiso 1 1 calc R U . . .
H6B H 0.3205 0.3067 0.2447 0.043 Uiso 1 1 calc R U . . .
C7 C 0.5155(5) 0.3367(4) 0.2442(3) 0.0339(12) Uani 1 1 d . . . . .
C8 C 0.5914(6) 0.4016(4) 0.1889(3) 0.0376(13) Uani 1 1 d . . . . .
C9 C 0.5918(6) 0.5149(4) 0.4482(3) 0.0362(12) Uani 1 1 d . . . . .
H9 H 0.6733 0.4874 0.4643 0.043 Uiso 1 1 calc R U . . .
C10 C 0.4828(5) 0.4496(4) 0.4744(3) 0.0347(12) Uani 1 1 d . . . . .
C11 C 0.4421(5) 0.3820(4) 0.4004(3) 0.0342(12) Uani 1 1 d . . . . .
C12 C 0.3153(5) 0.4264(4) 0.3624(3) 0.0319(11) Uani 1 1 d . . . . .
C13 C 0.3132(5) 0.5161(4) 0.4070(3) 0.0326(12) Uani 1 1 d . . . . .
H13 H 0.3722 0.5558 0.3771 0.039 Uiso 1 1 calc R U . . .
C14 C 0.1854(5) 0.5620(4) 0.4123(3) 0.0355(12) Uani 1 1 d . . . . .
H14 H 0.1482 0.5721 0.4649 0.043 Uiso 1 1 calc R U . . .
C15 C 0.1247(5) 0.5884(4) 0.3424(3) 0.0352(12) Uani 1 1 d . . . . .
C16 C 0.0034(5) 0.6461(4) 0.3447(3) 0.0363(13) Uani 1 1 d . . . . .
C17 C -0.0405(6) 0.6710(5) 0.4319(4) 0.0489(16) Uani 1 1 d . . . . .
H17A H 0.0274 0.7015 0.4609 0.073 Uiso 1 1 calc R U . . .
H17B H -0.0630 0.6181 0.4626 0.073 Uiso 1 1 calc R U . . .
H17C H -0.1139 0.7094 0.4280 0.073 Uiso 1 1 calc R U . . .
C18 C -0.1059(6) 0.6049(4) 0.2937(4) 0.0484(16) Uani 1 1 d . . . . .
H18A H -0.1815 0.6409 0.2997 0.073 Uiso 1 1 calc R U . . .
H18B H -0.1230 0.5459 0.3141 0.073 Uiso 1 1 calc R U . . .
H18C H -0.0821 0.6022 0.2352 0.073 Uiso 1 1 calc R U . . .
C19 C 0.1949(5) 0.3730(4) 0.3877(3) 0.0380(13) Uani 1 1 d . . . . .
H19A H 0.1976 0.3603 0.4471 0.057 Uiso 1 1 calc R U . . .
H19B H 0.1926 0.3181 0.3566 0.057 Uiso 1 1 calc R U . . .
H19C H 0.1196 0.4073 0.3751 0.057 Uiso 1 1 calc R U . . .
C20 C 0.4085(5) 0.2906(4) 0.4380(3) 0.0337(12) Uani 1 1 d . . . . .
C21 C 0.5859(6) 0.6051(4) 0.4903(4) 0.0453(14) Uani 1 1 d . . . . .
H21A H 0.6569 0.6407 0.4718 0.068 Uiso 1 1 calc R U . . .
H21B H 0.5897 0.5978 0.5504 0.068 Uiso 1 1 calc R U . . .
H21C H 0.5071 0.6342 0.4753 0.068 Uiso 1 1 calc R U . . .
C22 C 0.5556(5) 0.3645(4) 0.3371(3) 0.0337(12) Uani 1 1 d . . . . .
C23 C 0.6411(5) 0.4485(4) 0.3230(3) 0.0347(12) Uani 1 1 d . . . . .
H23 H 0.7263 0.4368 0.3466 0.042 Uiso 1 1 calc R U . . .
C24 C 0.5497(6) 0.2426(4) 0.2170(4) 0.0420(14) Uani 1 1 d . . . . .
H24A H 0.5200 0.2327 0.1604 0.063 Uiso 1 1 calc R U . . .
H24B H 0.5097 0.2007 0.2544 0.063 Uiso 1 1 calc R U . . .
H24C H 0.6410 0.2351 0.2191 0.063 Uiso 1 1 calc R U . . .
C25 C 0.1022(5) 0.4316(4) 0.2021(4) 0.0416(13) Uani 1 1 d . . . . .
H25A H 0.0458 0.4616 0.1636 0.062 Uiso 1 1 calc R U . . .
H25B H 0.0588 0.4218 0.2547 0.062 Uiso 1 1 calc R U . . .
H25C H 0.1273 0.3754 0.1784 0.062 Uiso 1 1 calc R U . . .
C26 C 0.3559(7) 0.1413(4) 0.4094(4) 0.0549(17) Uani 1 1 d . . . . .
H26A H 0.3411 0.1026 0.3622 0.082 Uiso 1 1 calc R U . . .
H26B H 0.2803 0.1436 0.4439 0.082 Uiso 1 1 calc R U . . .
H26C H 0.4263 0.1190 0.4422 0.082 Uiso 1 1 calc R U . . .

loop_
_atom_site_aniso_label
_atom_site_aniso_U_11
_atom_site_aniso_U_22
_atom_site_aniso_U_33
_atom_site_aniso_U_23
_atom_site_aniso_U_13
_atom_site_aniso_U_12
O1 0.033(2) 0.041(2) 0.043(2) 0.0054(18) 0.0059(16) 0.0049(19)
O2 0.041(2) 0.040(2) 0.051(2) 0.0070(19) 0.0075(19) 0.0025(19)
O3 0.036(2) 0.048(2) 0.0253(16) -0.0008(18) -0.0022(15) 0.0023(19)
O4 0.059(3) 0.069(3) 0.029(2) -0.0022(19) 0.0068(19) -0.005(2)
O5 0.042(2) 0.045(2) 0.0335(19) -0.0015(17) 0.0037(17) -0.0060(19)
O6 0.0332(19) 0.042(2) 0.0340(18) -0.0036(17) 0.0021(16) -0.0016(18)
O7 0.0285(19) 0.046(2) 0.040(2) 0.0054(18) 0.0004(16) 0.0048(18)
O8 0.036(2) 0.0348(19) 0.049(2) 0.0005(18) 0.0001(17) 0.0005(19)
O9 0.043(2) 0.049(2) 0.042(2) 0.0078(19) 0.0018(18) -0.001(2)
O10 0.033(2) 0.047(2) 0.0335(19) 0.0061(18) -0.0020(16) -0.0032(19)
O11 0.0295(18) 0.048(2) 0.0279(17) -0.0019(17) 0.0004(15) 0.0048(18)
C1 0.037(3) 0.033(3) 0.043(3) 0.001(3) 0.007(2) 0.002(3)
C2 0.029(3) 0.041(3) 0.031(3) 0.003(2) 0.001(2) -0.001(2)
C3 0.022(2) 0.041(3) 0.035(3) 0.005(2) -0.005(2) -0.003(2)
C4 0.035(3) 0.038(3) 0.026(2) 0.001(2) 0.000(2) 0.002(3)
C5 0.027(3) 0.039(3) 0.035(3) -0.002(2) 0.000(2) -0.001(2)
C6 0.037(3) 0.039(3) 0.032(3) -0.002(2) -0.004(2) 0.001(3)
C7 0.036(3) 0.041(3) 0.025(2) 0.001(2) 0.001(2) 0.001(3)
C8 0.037(3) 0.044(3) 0.033(3) -0.006(2) 0.001(2) 0.003(3)
C9 0.035(3) 0.038(3) 0.035(3) -0.002(2) 0.001(2) -0.002(3)
C10 0.030(3) 0.043(3) 0.031(3) 0.000(2) 0.003(2) 0.004(3)
C11 0.032(3) 0.036(3) 0.034(3) -0.002(2) 0.001(2) 0.001(2)
C12 0.031(3) 0.034(3) 0.031(2) 0.000(2) 0.001(2) 0.001(2)
C13 0.029(3) 0.042(3) 0.027(2) 0.000(2) -0.003(2) -0.003(3)
C14 0.034(3) 0.038(3) 0.035(3) 0.001(2) 0.003(2) -0.006(3)
C15 0.032(3) 0.039(3) 0.035(3) 0.003(2) 0.001(2) -0.002(3)
C16 0.030(3) 0.044(3) 0.036(3) 0.007(3) 0.004(2) -0.001(3)
C17 0.042(4) 0.056(4) 0.049(3) 0.006(3) 0.010(3) 0.011(3)
C18 0.028(3) 0.063(4) 0.054(3) 0.012(3) 0.000(3) 0.005(3)
C19 0.028(3) 0.046(3) 0.040(3) 0.003(3) -0.001(2) -0.004(3)
C20 0.029(3) 0.040(3) 0.033(3) -0.003(2) -0.002(2) -0.001(3)
C21 0.047(4) 0.046(3) 0.043(3) -0.007(3) 0.004(3) -0.006(3)
C22 0.029(3) 0.038(3) 0.034(3) 0.006(2) 0.000(2) 0.006(3)
C23 0.030(3) 0.038(3) 0.037(3) -0.004(2) 0.002(2) 0.002(2)
C24 0.039(3) 0.042(3) 0.045(3) -0.004(3) -0.006(3) 0.003(3)
C25 0.033(3) 0.044(3) 0.048(3) 0.001(3) -0.008(3) -0.006(3)
C26 0.068(5) 0.029(3) 0.068(4) 0.003(3) -0.005(4) -0.008(3)

loop_
_atom_type_symbol
_atom_type_description
_atom_type_scat_dispersion_real
_atom_type_scat_dispersion_imag
_atom_type_scat_source
C C 0.0181 0.0091 'International Tables Vol C Tables 4.2.6.8 and 6.1.1.4'
H H 0.0000 0.0000 'International Tables Vol C Tables 4.2.6.8 and 6.1.1.4'
O O 0.0492 0.0322 'International Tables Vol C Tables 4.2.6.8 and 6.1.1.4'

loop_
_geom_angle_atom_site_label_1
_geom_angle_atom_site_label_2
_geom_angle_atom_site_label_3
_geom_angle
_geom_angle_site_symmetry_1
_geom_angle_site_symmetry_3
_geom_angle_publ_flag
C1 O1 C16 119.6(4) . . ?
C4 O3 H3 109.5 . . ?
C8 O5 C23 112.2(4) . . ?
C23 O6 C9 108.1(4) . . ?
C22 O7 H7 109.5 . . ?
C20 O8 C26 115.9(4) . . ?
C10 O10 H10 109.5 . . ?
C13 O11 C10 105.4(4) . . ?
O1 C1 C2 118.9(5) . . ?
O2 C1 O1 117.8(5) . . ?
O2 C1 C2 123.3(5) . . ?
C1 C2 H2 118.6 . . ?
C3 C2 C1 122.7(5) . . ?
C3 C2 H2 118.6 . . ?
C2 C3 C4 119.9(4) . . ?
C2 C3 C15 114.2(5) . . ?
C15 C3 C4 125.6(4) . . ?
O3 C4 C3 108.1(4) . . ?
O3 C4 C5 102.1(4) . . ?
O3 C4 C25 109.4(4) . . ?
C3 C4 C5 114.6(4) . . ?
C25 C4 C3 107.4(4) . . ?
C25 C4 C5 114.9(5) . . ?
C4 C5 H5 104.9 . . ?
C6 C5 C4 111.9(4) . . ?
C6 C5 H5 104.9 . . ?
C6 C5 C12 110.2(4) . . ?
C12 C5 C4 118.7(4) . . ?
C12 C5 H5 104.9 . . ?
C5 C6 H6A 109.6 . . ?
C5 C6 H6B 109.6 . . ?
C5 C6 C7 110.1(4) . . ?
H6A C6 H6B 108.1 . . ?
C7 C6 H6A 109.6 . . ?
C7 C6 H6B 109.6 . . ?
C6 C7 C22 113.0(4) . . ?
C8 C7 C6 105.4(4) . . ?
C8 C7 C22 103.1(4) . . ?
C24 C7 C6 109.9(5) . . ?
C24 C7 C8 108.0(4) . . ?
C24 C7 C22 116.4(4) . . ?
O4 C8 O5 120.1(5) . . ?
O4 C8 C7 128.2(5) . . ?
O5 C8 C7 111.7(4) . . ?
O6 C9 H9 107.4 . . ?
O6 C9 C10 110.3(4) . . ?
O6 C9 C21 109.3(5) . . ?
C10 C9 H9 107.4 . . ?
C21 C9 H9 107.4 . . ?
C21 C9 C10 114.6(4) . . ?
O10 C10 O11 107.4(4) . . ?
O10 C10 C9 104.9(4) . . ?
O10 C10 C11 119.0(5) . . ?
O11 C10 C9 109.3(4) . . ?
O11 C10 C11 102.6(4) . . ?
C9 C10 C11 113.3(4) . . ?
C12 C11 C10 103.3(4) . . ?
C20 C11 C10 110.0(4) . . ?
C20 C11 C12 109.2(4) . . ?
C20 C11 C22 105.7(4) . . ?
C22 C11 C10 111.8(4) . . ?
C22 C11 C12 116.9(4) . . ?
C5 C12 C11 109.9(4) . . ?
C5 C12 C19 114.7(4) . . ?
C13 C12 C5 109.4(4) . . ?
C13 C12 C11 101.9(4) . . ?
C13 C12 C19 109.1(4) . . ?
C19 C12 C11 111.1(4) . . ?
O11 C13 C12 105.4(4) . . ?
O11 C13 H13 107.8 . . ?
O11 C13 C14 111.4(4) . . ?
C12 C13 H13 107.8 . . ?
C14 C13 C12 116.4(4) . . ?
C14 C13 H13 107.8 . . ?
C13 C14 H14 119.6 . . ?
C15 C14 C13 120.7(5) . . ?
C15 C14 H14 119.6 . . ?
C3 C15 C16 112.6(4) . . ?
C14 C15 C3 124.3(5) . . ?
C14 C15 C16 122.6(5) . . ?
O1 C16 C15 106.8(4) . . ?
O1 C16 C17 104.2(5) . . ?
O1 C16 C18 107.7(4) . . ?
C17 C16 C15 114.5(4) . . ?
C17 C16 C18 111.1(5) . . ?
C18 C16 C15 112.0(5) . . ?
C16 C17 H17A 109.5 . . ?
C16 C17 H17B 109.5 . . ?
C16 C17 H17C 109.5 . . ?
H17A C17 H17B 109.5 . . ?
H17A C17 H17C 109.5 . . ?
H17B C17 H17C 109.5 . . ?
C16 C18 H18A 109.5 . . ?
C16 C18 H18B 109.5 . . ?
C16 C18 H18C 109.5 . . ?
H18A C18 H18B 109.5 . . ?
H18A C18 H18C 109.5 . . ?
H18B C18 H18C 109.5 . . ?
C12 C19 H19A 109.5 . . ?
C12 C19 H19B 109.5 . . ?
C12 C19 H19C 109.5 . . ?
H19A C19 H19B 109.5 . . ?
H19A C19 H19C 109.5 . . ?
H19B C19 H19C 109.5 . . ?
O8 C20 C11 112.4(4) . . ?
O9 C20 O8 122.0(5) . . ?
O9 C20 C11 125.6(5) . . ?
C9 C21 H21A 109.5 . . ?
C9 C21 H21B 109.5 . . ?
C9 C21 H21C 109.5 . . ?
H21A C21 H21B 109.5 . . ?
H21A C21 H21C 109.5 . . ?
H21B C21 H21C 109.5 . . ?
O7 C22 C7 113.6(4) . . ?
O7 C22 C11 103.2(4) . . ?
O7 C22 C23 108.1(4) . . ?
C11 C22 C7 115.9(4) . . ?
C23 C22 C7 103.4(4) . . ?
C23 C22 C11 112.7(4) . . ?
O5 C23 C22 109.3(4) . . ?
O5 C23 H23 108.7 . . ?
O6 C23 O5 107.1(4) . . ?
O6 C23 C22 114.4(4) . . ?
O6 C23 H23 108.7 . . ?
C22 C23 H23 108.7 . . ?
C7 C24 H24A 109.5 . . ?
C7 C24 H24B 109.5 . . ?
C7 C24 H24C 109.5 . . ?
H24A C24 H24B 109.5 . . ?
H24A C24 H24C 109.5 . . ?
H24B C24 H24C 109.5 . . ?
C4 C25 H25A 109.5 . . ?
C4 C25 H25B 109.5 . . ?
C4 C25 H25C 109.5 . . ?
H25A C25 H25B 109.5 . . ?
H25A C25 H25C 109.5 . . ?
H25B C25 H25C 109.5 . . ?
O8 C26 H26A 109.5 . . ?
O8 C26 H26B 109.5 . . ?
O8 C26 H26C 109.5 . . ?
H26A C26 H26B 109.5 . . ?
H26A C26 H26C 109.5 . . ?
H26B C26 H26C 109.5 . . ?

loop_
_geom_bond_atom_site_label_1
_geom_bond_atom_site_label_2
_geom_bond_distance
_geom_bond_site_symmetry_2
_geom_bond_publ_flag
O1 C1 1.333(6) . ?
O1 C16 1.484(6) . ?
O2 C1 1.228(6) . ?
O3 H3 0.8200 . ?
O3 C4 1.430(6) . ?
O4 C8 1.192(6) . ?
O5 C8 1.368(6) . ?
O5 C23 1.399(6) . ?
O6 C9 1.421(6) . ?
O6 C23 1.392(6) . ?
O7 H7 0.8200 . ?
O7 C22 1.414(6) . ?
O8 C20 1.325(6) . ?
O8 C26 1.448(7) . ?
O9 C20 1.213(6) . ?
O10 H10 0.8200 . ?
O10 C10 1.366(6) . ?
O11 C10 1.459(6) . ?
O11 C13 1.426(6) . ?
C1 C2 1.453(7) . ?
C2 H2 0.9300 . ?
C2 C3 1.349(7) . ?
C3 C4 1.536(7) . ?
C3 C15 1.479(7) . ?
C4 C5 1.570(7) . ?
C4 C25 1.520(8) . ?
C5 H5 0.9800 . ?
C5 C6 1.510(7) . ?
C5 C12 1.536(7) . ?
C6 H6A 0.9700 . ?
C6 H6B 0.9700 . ?
C6 C7 1.547(8) . ?
C7 C8 1.530(8) . ?
C7 C22 1.585(7) . ?
C7 C24 1.519(8) . ?
C9 H9 0.9800 . ?
C9 C10 1.558(8) . ?
C9 C21 1.510(8) . ?
C10 C11 1.608(8) . ?
C11 C12 1.600(8) . ?
C11 C20 1.537(8) . ?
C11 C22 1.573(8) . ?
C12 C13 1.522(7) . ?
C12 C19 1.544(8) . ?
C13 H13 0.9800 . ?
C13 C14 1.503(8) . ?
C14 H14 0.9300 . ?
C14 C15 1.337(7) . ?
C15 C16 1.534(8) . ?
C16 C17 1.502(8) . ?
C16 C18 1.529(8) . ?
C17 H17A 0.9600 . ?
C17 H17B 0.9600 . ?
C17 H17C 0.9600 . ?
C18 H18A 0.9600 . ?
C18 H18B 0.9600 . ?
C18 H18C 0.9600 . ?
C19 H19A 0.9600 . ?
C19 H19B 0.9600 . ?
C19 H19C 0.9600 . ?
C21 H21A 0.9600 . ?
C21 H21B 0.9600 . ?
C21 H21C 0.9600 . ?
C22 C23 1.561(8) . ?
C23 H23 0.9800 . ?
C24 H24A 0.9600 . ?
C24 H24B 0.9600 . ?
C24 H24C 0.9600 . ?
C25 H25A 0.9600 . ?
C25 H25B 0.9600 . ?
C25 H25C 0.9600 . ?
C26 H26A 0.9600 . ?
C26 H26B 0.9600 . ?
C26 H26C 0.9600 . ?

loop_
_geom_torsion_atom_site_label_1
_geom_torsion_atom_site_label_2
_geom_torsion_atom_site_label_3
_geom_torsion_atom_site_label_4
_geom_torsion
_geom_torsion_site_symmetry_1
_geom_torsion_site_symmetry_2
_geom_torsion_site_symmetry_3
_geom_torsion_site_symmetry_4
_geom_torsion_publ_flag
O1 C1 C2 C3 -20.6(8) . . . . ?
O2 C1 C2 C3 158.0(6) . . . . ?
O3 C4 C5 C6 -62.3(5) . . . . ?
O3 C4 C5 C12 167.5(4) . . . . ?
O6 C9 C10 O10 155.9(4) . . . . ?
O6 C9 C10 O11 -89.2(5) . . . . ?
O6 C9 C10 C11 24.6(6) . . . . ?
O7 C22 C23 O5 118.4(5) . . . . ?
O7 C22 C23 O6 -121.7(5) . . . . ?
O10 C10 C11 C12 136.3(4) . . . . ?
O10 C10 C11 C20 19.9(6) . . . . ?
O10 C10 C11 C22 -97.2(5) . . . . ?
O11 C10 C11 C12 18.0(5) . . . . ?
O11 C10 C11 C20 -98.4(5) . . . . ?
O11 C10 C11 C22 144.5(4) . . . . ?
O11 C13 C14 C15 175.5(5) . . . . ?
C1 O1 C16 C15 38.3(6) . . . . ?
C1 O1 C16 C17 159.8(5) . . . . ?
C1 O1 C16 C18 -82.2(6) . . . . ?
C1 C2 C3 C4 174.0(5) . . . . ?
C1 C2 C3 C15 0.4(7) . . . . ?
C2 C3 C4 O3 16.0(6) . . . . ?
C2 C3 C4 C5 129.1(5) . . . . ?
C2 C3 C4 C25 -102.0(6) . . . . ?
C2 C3 C15 C14 -133.1(6) . . . . ?
C2 C3 C15 C16 38.7(6) . . . . ?
C3 C4 C5 C6 -178.8(4) . . . . ?
C3 C4 C5 C12 50.9(6) . . . . ?
C3 C15 C16 O1 -56.6(6) . . . . ?
C3 C15 C16 C17 -171.4(5) . . . . ?
C3 C15 C16 C18 61.1(6) . . . . ?
C4 C3 C15 C14 53.7(8) . . . . ?
C4 C3 C15 C16 -134.5(5) . . . . ?
C4 C5 C6 C7 151.3(4) . . . . ?
C4 C5 C12 C11 -177.0(4) . . . . ?
C4 C5 C12 C13 -65.9(6) . . . . ?
C4 C5 C12 C19 57.0(6) . . . . ?
C5 C6 C7 C8 -75.3(5) . . . . ?
C5 C6 C7 C22 36.6(6) . . . . ?
C5 C6 C7 C24 168.5(4) . . . . ?
C5 C12 C13 O11 -150.2(4) . . . . ?
C5 C12 C13 C14 85.8(5) . . . . ?
C6 C5 C12 C11 52.0(6) . . . . ?
C6 C5 C12 C13 163.1(4) . . . . ?
C6 C5 C12 C19 -73.9(6) . . . . ?
C6 C7 C8 O4 -67.0(8) . . . . ?
C6 C7 C8 O5 112.4(5) . . . . ?
C6 C7 C22 O7 134.7(5) . . . . ?
C6 C7 C22 C11 15.5(6) . . . . ?
C6 C7 C22 C23 -108.4(5) . . . . ?
C7 C22 C23 O5 -2.3(5) . . . . ?
C7 C22 C23 O6 117.7(5) . . . . ?
C8 O5 C23 O6 -126.1(4) . . . . ?
C8 O5 C23 C22 -1.7(6) . . . . ?
C8 C7 C22 O7 -112.0(5) . . . . ?
C8 C7 C22 C11 128.8(5) . . . . ?
C8 C7 C22 C23 4.9(5) . . . . ?
C9 O6 C23 O5 -174.3(4) . . . . ?
C9 O6 C23 C22 64.5(5) . . . . ?
C9 C10 C11 C12 -99.7(5) . . . . ?
C9 C10 C11 C20 143.8(5) . . . . ?
C9 C10 C11 C22 26.8(6) . . . . ?
C10 O11 C13 C12 48.7(5) . . . . ?
C10 O11 C13 C14 175.8(4) . . . . ?
C10 C11 C12 C5 124.6(4) . . . . ?
C10 C11 C12 C13 8.7(5) . . . . ?
C10 C11 C12 C19 -107.4(5) . . . . ?
C10 C11 C20 O8 -174.1(4) . . . . ?
C10 C11 C20 O9 7.5(7) . . . . ?
C10 C11 C22 O7 81.3(5) . . . . ?
C10 C11 C22 C7 -153.9(4) . . . . ?
C10 C11 C22 C23 -35.1(6) . . . . ?
C11 C12 C13 O11 -33.9(5) . . . . ?
C11 C12 C13 C14 -157.9(4) . . . . ?
C11 C22 C23 O5 -128.2(5) . . . . ?
C11 C22 C23 O6 -8.2(6) . . . . ?
C12 C5 C6 C7 -74.3(5) . . . . ?
C12 C11 C20 O8 73.3(5) . . . . ?
C12 C11 C20 O9 -105.1(6) . . . . ?
C12 C11 C22 O7 -160.0(4) . . . . ?
C12 C11 C22 C7 -35.2(6) . . . . ?
C12 C11 C22 C23 83.6(6) . . . . ?
C12 C13 C14 C15 -63.6(7) . . . . ?
C13 O11 C10 O10 -166.8(4) . . . . ?
C13 O11 C10 C9 79.9(5) . . . . ?
C13 O11 C10 C11 -40.7(5) . . . . ?
C13 C14 C15 C3 -0.7(8) . . . . ?
C13 C14 C15 C16 -171.8(5) . . . . ?
C14 C15 C16 O1 115.3(6) . . . . ?
C14 C15 C16 C17 0.6(8) . . . . ?
C14 C15 C16 C18 -127.0(6) . . . . ?
C15 C3 C4 O3 -171.1(4) . . . . ?
C15 C3 C4 C5 -58.0(7) . . . . ?
C15 C3 C4 C25 70.9(6) . . . . ?
C16 O1 C1 O2 179.2(5) . . . . ?
C16 O1 C1 C2 -2.1(7) . . . . ?
C19 C12 C13 O11 83.6(5) . . . . ?
C19 C12 C13 C14 -40.5(6) . . . . ?
C20 C11 C12 C5 -118.4(5) . . . . ?
C20 C11 C12 C13 125.7(4) . . . . ?
C20 C11 C12 C19 9.6(6) . . . . ?
C20 C11 C22 O7 -38.3(5) . . . . ?
C20 C11 C22 C7 86.5(5) . . . . ?
C20 C11 C22 C23 -154.7(4) . . . . ?
C21 C9 C10 O10 -80.1(6) . . . . ?
C21 C9 C10 O11 34.7(6) . . . . ?
C21 C9 C10 C11 148.5(5) . . . . ?
C22 C7 C8 O4 174.3(6) . . . . ?
C22 C7 C8 O5 -6.4(6) . . . . ?
C22 C11 C12 C5 1.4(6) . . . . ?
C22 C11 C12 C13 -114.5(5) . . . . ?
C22 C11 C12 C19 129.5(5) . . . . ?
C22 C11 C20 O8 -53.3(6) . . . . ?
C22 C11 C20 O9 128.3(6) . . . . ?
C23 O5 C8 O4 -175.3(5) . . . . ?
C23 O5 C8 C7 5.3(6) . . . . ?
C23 O6 C9 C10 -72.8(5) . . . . ?
C23 O6 C9 C21 160.3(5) . . . . ?
C24 C7 C8 O4 50.5(8) . . . . ?
C24 C7 C8 O5 -130.2(5) . . . . ?
C24 C7 C22 O7 6.0(7) . . . . ?
C24 C7 C22 C11 -113.2(5) . . . . ?
C24 C7 C22 C23 122.9(5) . . . . ?
C25 C4 C5 C6 56.1(6) . . . . ?
C25 C4 C5 C12 -74.1(6) . . . . ?
C26 O8 C20 O9 -2.7(8) . . . . ?
C26 O8 C20 C11 178.8(5) . . . . ?
